data_2014178
loop_
_publ_author_name
'Kurf\"urst, Pavel'
'Marek, Jarom\'ir'
'Van\<co, J\'an'
'Cs\"ollei, Jozef'

_publ_section_title
;(<i>R</i>)-4-(4-Fluorophenyl)-1-[2-hydroxy-2-(3-methyl-1-benzofuran-2-yl)ethyl]piperazinium
 chloride propan-1-ol solvate
;
_journal_issue 7
_journal_name_full 'Acta Crystallographica Section C'
_journal_page_first o494
_journal_page_last o495
_journal_paper_doi 10.1107/S0108270104011369
_journal_volume 60
_journal_year 2004
_chemical_formula_iupac 'C21 H24 F N2 O2 1+, Cl 1-, C3 H8 O'
_chemical_formula_moiety 'C21 H24 F N2 O2 1+, Cl 1-, C3 H8 O'
_chemical_formula_sum 'C24 H32 Cl F N2 O3'
_chemical_formula_weight 450.97
_chemical_name_systematic
;
(R)-4-(4-Fluorophenyl)1-[2-hydroxy-2-(3-methyl-1-benzofuran-2-
yl)ethyl]piperazinium chloride propan-1-ol solvate
;
_space_group_IT_number 4
_symmetry_cell_setting monoclinic
_symmetry_space_group_name_Hall 'P 2yb'
_symmetry_space_group_name_H-M 'P 1 21 1'
_atom_sites_solution_hydrogens difmap
_atom_sites_solution_primary direct
_atom_sites_solution_secondary difmap
_audit_creation_method SHELXL-97
_cell_angle_alpha 90
_cell_angle_beta 94.167(6)
_cell_angle_gamma 90
_cell_formula_units_Z 2
_cell_length_a 10.6052(6)
_cell_length_b 8.3553(6)
_cell_length_c 13.0588(10)
_cell_measurement_reflns_used 4744
_cell_measurement_temperature 120(2)
_cell_measurement_theta_max 28.988
_cell_measurement_theta_min 2.554
_cell_volume 1154.08(14)
_computing_cell_refinement 'CrysAlis RED (Oxford Diffraction, 2004)'
_computing_data_collection 'CrysAlis CCD (Oxford Diffraction, 2004)'
_computing_data_reduction 'CrysAlis RED'
_computing_molecular_graphics 'ORTEPIII (Johnson & Burnett, 1996)'
_computing_publication_material
;
SHELXL97 and PARST (Nardelli, 1995)
;
_computing_structure_refinement 'SHELXL97 (Sheldrick, 1997)'
_computing_structure_solution 'SHELXS97 (Sheldrick, 1990)'
_diffrn_ambient_temperature 120(2)
_diffrn_detector_area_resol_mean 16.3
_diffrn_measured_fraction_theta_full 0.995
_diffrn_measured_fraction_theta_max 0.995
_diffrn_measurement_device_type 'Kuma KM4-Plus CCD'
_diffrn_measurement_method '\w scans'
_diffrn_radiation_monochromator 'Enhance (Oxford Diffraction)'
_diffrn_radiation_source 'fine-focus sealed tube'
_diffrn_radiation_type MoK\a
_diffrn_radiation_wavelength 0.71073
_diffrn_reflns_av_R_equivalents 0.0310
_diffrn_reflns_av_sigmaI/netI 0.0235
_diffrn_reflns_limit_h_max 12
_diffrn_reflns_limit_h_min -12
_diffrn_reflns_limit_k_max 9
_diffrn_reflns_limit_k_min -7
_diffrn_reflns_limit_l_max 15
_diffrn_reflns_limit_l_min -15
_diffrn_reflns_number 7674
_diffrn_reflns_theta_full 25.00
_diffrn_reflns_theta_max 25.00
_diffrn_reflns_theta_min 3.13
_diffrn_standards_number 0
_exptl_absorpt_coefficient_mu 0.201
_exptl_absorpt_correction_type none
_exptl_absorpt_process_details 'CrysAlis RED (Oxford Diffraction, 2004)'
_exptl_crystal_colour white
_exptl_crystal_density_diffrn 1.298
_exptl_crystal_density_method 'not measured'
_exptl_crystal_description Prism
_exptl_crystal_F_000 480
_exptl_crystal_size_max 0.50
_exptl_crystal_size_mid 0.40
_exptl_crystal_size_min 0.30
_refine_diff_density_max 0.149
_refine_diff_density_min -0.139
_refine_ls_abs_structure_details '(Flack, 1983), 1144 Friedel pairs'
_refine_ls_abs_structure_Flack 0.05(4)
_refine_ls_extinction_method none
_refine_ls_goodness_of_fit_ref 1.085
_refine_ls_hydrogen_treatment mixed
_refine_ls_matrix_type full
_refine_ls_number_parameters 290
_refine_ls_number_reflns 3317
_refine_ls_number_restraints 3
_refine_ls_restrained_S_all 1.085
_refine_ls_R_factor_all 0.0259
_refine_ls_R_factor_gt 0.0247
_refine_ls_shift/su_max 0.000
_refine_ls_shift/su_mean 0.000
_refine_ls_structure_factor_coef Fsqd
_refine_ls_weighting_details 'calc w=1/[\s^2^(Fo^2^)+(0.045P)^2^+0.05P] where P=(Fo^2^+2Fc^2^)/3'
_refine_ls_weighting_scheme calc
_refine_ls_wR_factor_gt 0.0655
_refine_ls_wR_factor_ref 0.0662
_reflns_number_gt 3194
_reflns_number_total 3317
_reflns_threshold_expression I>2\s(I)
_cod_data_source_file gg1217.cif
_cod_data_source_block I
_cod_depositor_comments
;
The following automatic conversions were performed:
'_symmetry_cell_setting' value 'Monoclinic' changed to 'monoclinic'
according to '/home/saulius/struct/CIF-dictionaries/cif_core.dic'
dictionary named 'cif_core.dic' version 2.4.1 from
2010-06-29.

'_geom_bond_publ_flag' value 'N' changed to 'n' according to
'/home/saulius/struct/CIF-dictionaries/cif_core.dic' dictionary named
'cif_core.dic' version 2.4.1 from 2010-06-29 (57
times).

'_geom_bond_publ_flag' value 'Y' changed to 'y' according to
'/home/saulius/struct/CIF-dictionaries/cif_core.dic' dictionary named
'cif_core.dic' version 2.4.1 from 2010-06-29 (7 times).

Automatic conversion script
Id: cif_fix_enum 1527 2010-12-29 10:47:43Z saulius 

The following automatic conversions were performed:

'_symmetry_cell_setting' value 'Monoclinic' changed to 'monoclinic'
according to /home/saulius/struct/CIF-dictionaries/cif_core.dic
dictionary named 'cif_core.dic' version 2.4.1 from
2010-06-29.

'_exptl_absorpt_correction_type' value 'None' changed to
'none' according to
/home/saulius/struct/CIF-dictionaries/cif_core.dic dictionary named
'cif_core.dic' version 2.4.1 from 2010-06-29.

'_geom_bond_publ_flag'
value 'N' changed to 'n' according to
/home/saulius/struct/CIF-dictionaries/cif_core.dic dictionary named
'cif_core.dic' version 2.4.1 from 2010-06-29 (57
times).

'_geom_bond_publ_flag' value 'Y' changed to 'y' according to
/home/saulius/struct/CIF-dictionaries/cif_core.dic dictionary named
'cif_core.dic' version 2.4.1 from 2010-06-29 (7
times).

'_geom_angle_publ_flag' value 'N' changed to 'n' according
to /home/saulius/struct/CIF-dictionaries/cif_core.dic dictionary
named 'cif_core.dic' version 2.4.1 from 2010-06-29 (109
times).

'_geom_angle_publ_flag' value 'Y' changed to 'y' according
to /home/saulius/struct/CIF-dictionaries/cif_core.dic dictionary
named 'cif_core.dic' version 2.4.1 from 2010-06-29 (5
times).

'_geom_torsion_publ_flag' value 'Y' changed to 'y' according
to /home/saulius/struct/CIF-dictionaries/cif_core.dic dictionary
named 'cif_core.dic' version 2.4.1 from 2010-06-29 (3 times).

Automatic conversion script
Id: cif_fix_values 1715 2011-07-08 13:25:40Z adriana 
;
_cod_original_sg_symbol_H-M 'P 21'
_cod_database_code 2014178
_cod_database_fobs_code 2014178

loop_
_symmetry_equiv_pos_as_xyz
'x, y, z'
'-x, y+1/2, -z'

loop_
_atom_site_label
_atom_site_fract_x
_atom_site_fract_y
_atom_site_fract_z
_atom_site_U_iso_or_equiv
_atom_site_adp_type
_atom_site_calc_flag
_atom_site_refinement_flags
_atom_site_occupancy
_atom_site_disorder_assembly
_atom_site_disorder_group
_atom_site_type_symbol
Cl 0.24134(3) 0.00002(6) 0.00677(3) 0.02609(11) Uani d . 1 . . Cl
F -0.22049(9) 0.06734(15) -0.59824(8) 0.0374(3) Uani d . 1 . . F
O1 0.41258(10) 0.66893(15) 0.15241(8) 0.0210(3) Uani d . 1 . . O
O2 0.46705(9) 0.50715(18) -0.03824(8) 0.0246(3) Uani d D 1 . . O
N1 0.20335(11) 0.35194(17) -0.05875(10) 0.0173(3) Uani d . 1 . . N
H1 0.2207 0.2467 -0.0393 0.021 Uiso calc R 1 . . H
N2 0.05046(11) 0.28818(18) -0.24676(10) 0.0182(3) Uani d . 1 . . N
C1 0.44704(13) 0.5094(2) 0.14433(11) 0.0186(3) Uani d . 1 . . C
C2 0.51393(14) 0.4556(2) 0.22955(13) 0.0209(4) Uani d . 1 . . C
C3 0.52349(14) 0.5903(2) 0.29887(12) 0.0212(4) Uani d . 1 . . C
C4 0.58142(14) 0.6178(2) 0.39764(12) 0.0250(4) Uani d . 1 . . C
H4 0.6239 0.5341 0.4354 0.030 Uiso calc R 1 . . H
C5 0.57491(15) 0.7699(3) 0.43825(13) 0.0293(4) Uani d . 1 . . C
H5 0.6135 0.7904 0.5049 0.035 Uiso calc R 1 . . H
C6 0.51304(16) 0.8940(3) 0.38390(13) 0.0292(4) Uani d . 1 . . C
H6 0.5108 0.9971 0.4143 0.035 Uiso calc R 1 . . H
C7 0.45454(16) 0.8706(2) 0.28620(13) 0.0250(4) Uani d . 1 . . C
H7 0.4125 0.9548 0.2486 0.030 Uiso calc R 1 . . H
C8 0.46147(14) 0.7175(2) 0.24728(12) 0.0203(4) Uani d . 1 . . C
C9 0.40589(14) 0.4347(2) 0.04324(12) 0.0199(4) Uani d . 1 . . C
H9 0.4253 0.3176 0.0456 0.024 Uiso calc R 1 . . H
C10 0.26305(14) 0.4592(2) 0.02248(12) 0.0195(4) Uani d . 1 . . C
H10A 0.2218 0.4408 0.0871 0.023 Uiso calc R 1 . . H
H10B 0.2472 0.5718 0.0018 0.023 Uiso calc R 1 . . H
C11 0.06218(13) 0.3737(2) -0.06585(12) 0.0193(3) Uani d . 1 . . C
H11A 0.0415 0.4864 -0.0833 0.023 Uiso calc R 1 . . H
H11B 0.0295 0.3500 0.0016 0.023 Uiso calc R 1 . . H
C12 -0.00107(14) 0.2650(2) -0.14628(12) 0.0199(4) Uani d . 1 . . C
H12A 0.0113 0.1522 -0.1246 0.024 Uiso calc R 1 . . H
H12B -0.0931 0.2869 -0.1525 0.024 Uiso calc R 1 . . H
C13 0.18716(14) 0.2639(2) -0.23978(12) 0.0207(4) Uani d . 1 . . C
H13A 0.2199 0.2818 -0.3079 0.025 Uiso calc R 1 . . H
H13B 0.2066 0.1521 -0.2189 0.025 Uiso calc R 1 . . H
C14 0.25143(13) 0.3774(2) -0.16260(12) 0.0215(4) Uani d . 1 . . C
H14A 0.3439 0.3594 -0.1589 0.026 Uiso calc R 1 . . H
H14B 0.2349 0.4892 -0.1849 0.026 Uiso calc R 1 . . H
C15 -0.01808(14) 0.2225(2) -0.33333(12) 0.0184(3) Uani d . 1 . . C
C16 -0.14840(15) 0.2518(2) -0.34994(13) 0.0235(4) Uani d . 1 . . C
H16 -0.1907 0.3092 -0.2998 0.028 Uiso calc R 1 . . H
C17 -0.21642(15) 0.1987(2) -0.43788(14) 0.0275(4) Uani d . 1 . . C
H17 -0.3047 0.2181 -0.4480 0.033 Uiso calc R 1 . . H
C18 -0.15383(15) 0.1171(2) -0.51035(13) 0.0249(4) Uani d . 1 . . C
C19 -0.02738(15) 0.0829(2) -0.49694(13) 0.0247(4) Uani d . 1 . . C
H19 0.0132 0.0241 -0.5474 0.030 Uiso calc R 1 . . H
C20 0.04045(14) 0.1353(2) -0.40857(13) 0.0216(4) Uani d . 1 . . C
H20 0.1281 0.1117 -0.3987 0.026 Uiso calc R 1 . . H
C21 0.57023(17) 0.2937(3) 0.24891(14) 0.0304(4) Uani d . 1 . . C
H21A 0.5496 0.2249 0.1893 0.046 Uiso calc R 1 . . H
H21B 0.5359 0.2466 0.3097 0.046 Uiso calc R 1 . . H
H21C 0.6623 0.3034 0.2605 0.046 Uiso calc R 1 . . H
H2O 0.5536(14) 0.496(3) -0.0271(15) 0.038(5) Uiso d D 1 . . H
O3 0.10812(13) -0.25574(17) -0.14227(10) 0.0359(3) Uani d D 1 . . O
C22 0.02280(19) -0.1939(3) -0.22189(15) 0.0340(4) Uani d . 1 . . C
H22A 0.0676 -0.1788 -0.2851 0.041 Uiso calc R 1 . . H
H22B -0.0096 -0.0886 -0.2011 0.041 Uiso calc R 1 . . H
C23 -0.08516(17) -0.3076(3) -0.24263(14) 0.0333(5) Uani d . 1 . . C
H23A -0.1245 -0.3294 -0.1776 0.040 Uiso calc R 1 . . H
H23B -0.0523 -0.4101 -0.2678 0.040 Uiso calc R 1 . . H
C24 -0.1857(2) -0.2435(3) -0.32131(16) 0.0429(5) Uani d . 1 . . C
H24A -0.2249 -0.1480 -0.2938 0.064 Uiso calc R 1 . . H
H24B -0.2505 -0.3256 -0.3361 0.064 Uiso calc R 1 . . H
H24C -0.1465 -0.2157 -0.3846 0.064 Uiso calc R 1 . . H
H3O 0.152(3) -0.170(3) -0.110(2) 0.088(11) Uiso d D 1 . . H

loop_
_atom_site_aniso_label
_atom_site_aniso_U_11
_atom_site_aniso_U_22
_atom_site_aniso_U_33
_atom_site_aniso_U_12
_atom_site_aniso_U_13
_atom_site_aniso_U_23
Cl 0.02023(17) 0.0237(2) 0.0343(2) 0.00081(17) 0.00160(14) 0.00331(19)
F 0.0332(5) 0.0499(8) 0.0280(5) -0.0053(5) -0.0061(4) -0.0118(5)
O1 0.0234(5) 0.0190(6) 0.0203(6) 0.0009(5) 0.0002(4) -0.0002(5)
O2 0.0182(5) 0.0342(7) 0.0215(5) -0.0045(6) 0.0024(4) 0.0016(6)
N1 0.0167(6) 0.0175(8) 0.0180(7) 0.0004(5) 0.0032(5) -0.0004(6)
N2 0.0146(6) 0.0233(8) 0.0170(7) -0.0004(6) 0.0037(5) -0.0028(6)
C1 0.0179(6) 0.0160(8) 0.0223(8) -0.0005(7) 0.0028(5) 0.0002(7)
C2 0.0177(7) 0.0235(10) 0.0217(8) -0.0017(6) 0.0023(6) 0.0011(7)
C3 0.0168(7) 0.0271(10) 0.0202(8) -0.0053(7) 0.0053(6) 0.0027(7)
C4 0.0193(7) 0.0361(11) 0.0199(8) -0.0054(7) 0.0036(6) 0.0028(8)
C5 0.0247(8) 0.0458(13) 0.0181(8) -0.0118(8) 0.0057(6) -0.0036(8)
C6 0.0320(9) 0.0320(11) 0.0254(9) -0.0123(8) 0.0141(7) -0.0093(8)
C7 0.0266(8) 0.0232(10) 0.0262(9) -0.0037(7) 0.0093(6) -0.0014(8)
C8 0.0182(7) 0.0250(10) 0.0183(8) -0.0044(7) 0.0053(6) -0.0008(7)
C9 0.0200(7) 0.0208(9) 0.0188(8) 0.0000(6) 0.0019(6) -0.0003(7)
C10 0.0187(7) 0.0209(10) 0.0194(8) -0.0013(6) 0.0037(6) -0.0027(7)
C11 0.0148(7) 0.0248(9) 0.0187(8) 0.0008(7) 0.0043(5) 0.0011(7)
C12 0.0179(7) 0.0227(10) 0.0197(8) -0.0010(6) 0.0052(6) 0.0005(7)
C13 0.0155(7) 0.0271(10) 0.0201(8) 0.0015(6) 0.0050(6) -0.0024(7)
C14 0.0168(7) 0.0292(10) 0.0191(8) -0.0021(7) 0.0061(6) -0.0014(7)
C15 0.0212(7) 0.0150(8) 0.0191(7) -0.0010(6) 0.0033(6) 0.0012(7)
C16 0.0210(8) 0.0232(10) 0.0263(9) 0.0016(7) 0.0021(6) -0.0023(7)
C17 0.0208(8) 0.0297(12) 0.0315(10) 0.0003(7) -0.0009(7) -0.0010(8)
C18 0.0262(8) 0.0267(10) 0.0211(8) -0.0071(7) -0.0024(6) -0.0016(7)
C19 0.0295(8) 0.0243(10) 0.0210(8) -0.0023(7) 0.0060(7) -0.0046(8)
C20 0.0197(7) 0.0235(10) 0.0222(8) 0.0015(7) 0.0043(6) -0.0005(7)
C21 0.0352(9) 0.0258(11) 0.0295(10) 0.0039(8) -0.0021(7) 0.0038(8)
O3 0.0489(8) 0.0238(8) 0.0344(8) -0.0048(6) -0.0019(6) -0.0001(6)
C22 0.0491(11) 0.0214(10) 0.0323(10) 0.0010(9) 0.0069(8) 0.0036(9)
C23 0.0405(10) 0.0318(12) 0.0280(10) 0.0016(9) 0.0053(8) 0.0037(9)
C24 0.0445(11) 0.0432(14) 0.0410(12) 0.0078(10) 0.0040(9) 0.0066(10)

loop_
_atom_type_symbol
_atom_type_description
_atom_type_scat_dispersion_real
_atom_type_scat_dispersion_imag
_atom_type_scat_source
C C 0.0033 0.0016 'International Tables Vol C Tables 4.2.6.8 and 6.1.1.4'
H H 0.0000 0.0000 'International Tables Vol C Tables 4.2.6.8 and 6.1.1.4'
N N 0.0061 0.0033 'International Tables Vol C Tables 4.2.6.8 and 6.1.1.4'
O O 0.0106 0.0060 'International Tables Vol C Tables 4.2.6.8 and 6.1.1.4'
Cl Cl 0.1484 0.1585 'International Tables Vol C Tables 4.2.6.8 and 6.1.1.4'
F F 0.0171 0.0103 'International Tables Vol C Tables 4.2.6.8 and 6.1.1.4'

loop_
_geom_angle_atom_site_label_1
_geom_angle_atom_site_label_2
_geom_angle_atom_site_label_3
_geom_angle
_geom_angle_publ_flag
C8 O1 C1 105.60(13) n
C9 O2 H2O 110.1(13) n
C10 N1 C14 113.77(12) n
C10 N1 C11 109.87(12) y
C14 N1 C11 109.25(11) y
C10 N1 H1 107.9 n
C14 N1 H1 107.9 n
C11 N1 H1 107.9 n
C15 N2 C13 116.59(12) n
C15 N2 C12 117.44(12) n
C13 N2 C12 110.96(12) n
C2 C1 O1 112.45(14) y
C2 C1 C9 133.57(16) n
O1 C1 C9 113.95(13) y
C1 C2 C3 105.40(15) n
C1 C2 C21 128.32(16) n
C3 C2 C21 126.26(15) n
C8 C3 C4 118.47(18) n
C8 C3 C2 106.37(14) n
C4 C3 C2 135.12(17) n
C5 C4 C3 118.17(18) n
C5 C4 H4 120.9 n
C3 C4 H4 120.9 n
C4 C5 C6 121.61(16) n
C4 C5 H5 119.2 n
C6 C5 H5 119.2 n
C7 C6 C5 121.64(19) n
C7 C6 H6 119.2 n
C5 C6 H6 119.2 n
C8 C7 C6 115.81(18) n
C8 C7 H7 122.1 n
C6 C7 H7 122.1 n
O1 C8 C7 125.51(16) n
O1 C8 C3 110.18(16) n
C7 C8 C3 124.28(16) n
O2 C9 C1 111.29(13) n
O2 C9 C10 108.04(13) n
C1 C9 C10 108.75(12) y
O2 C9 H9 109.6 n
C1 C9 H9 109.6 n
C10 C9 H9 109.6 n
N1 C10 C9 114.08(12) n
N1 C10 H10A 108.7 n
C9 C10 H10A 108.7 n
N1 C10 H10B 108.7 n
C9 C10 H10B 108.7 n
H10A C10 H10B 107.6 n
N1 C11 C12 111.12(13) n
N1 C11 H11A 109.4 n
C12 C11 H11A 109.4 n
N1 C11 H11B 109.4 n
C12 C11 H11B 109.4 n
H11A C11 H11B 108.0 n
N2 C12 C11 111.50(12) n
N2 C12 H12A 109.3 n
C11 C12 H12A 109.3 n
N2 C12 H12B 109.3 n
C11 C12 H12B 109.3 n
H12A C12 H12B 108.0 n
N2 C13 C14 110.62(13) n
N2 C13 H13A 109.5 n
C14 C13 H13A 109.5 n
N2 C13 H13B 109.5 n
C14 C13 H13B 109.5 n
H13A C13 H13B 108.1 n
N1 C14 C13 110.38(13) n
N1 C14 H14A 109.6 n
C13 C14 H14A 109.6 n
N1 C14 H14B 109.6 n
C13 C14 H14B 109.6 n
H14A C14 H14B 108.1 n
C20 C15 C16 117.55(15) n
C20 C15 N2 122.33(13) n
C16 C15 N2 120.01(14) n
C17 C16 C15 121.32(16) n
C17 C16 H16 119.3 n
C15 C16 H16 119.3 n
C18 C17 C16 118.77(15) n
C18 C17 H17 120.6 n
C16 C17 H17 120.6 n
F C18 C19 119.01(15) n
F C18 C17 118.82(15) n
C19 C18 C17 122.17(15) n
C18 C19 C20 118.99(16) n
C18 C19 H19 120.5 n
C20 C19 H19 120.5 n
C19 C20 C15 121.18(15) n
C19 C20 H20 119.4 n
C15 C20 H20 119.4 n
C2 C21 H21A 109.5 n
C2 C21 H21B 109.5 n
H21A C21 H21B 109.5 n
C2 C21 H21C 109.5 n
H21A C21 H21C 109.5 n
H21B C21 H21C 109.5 n
C22 O3 H3O 108(2) n
O3 C22 C23 109.82(16) n
O3 C22 H22A 109.7 n
C23 C22 H22A 109.7 n
O3 C22 H22B 109.7 n
C23 C22 H22B 109.7 n
H22A C22 H22B 108.2 n
C22 C23 C24 112.84(18) n
C22 C23 H23A 109.0 n
C24 C23 H23A 109.0 n
C22 C23 H23B 109.0 n
C24 C23 H23B 109.0 n
H23A C23 H23B 107.8 n
C23 C24 H24A 109.5 n
C23 C24 H24B 109.5 n
H24A C24 H24B 109.5 n
C23 C24 H24C 109.5 n
H24A C24 H24C 109.5 n
H24B C24 H24C 109.5 n

loop_
_geom_bond_atom_site_label_1
_geom_bond_atom_site_label_2
_geom_bond_site_symmetry_2
_geom_bond_distance
_geom_bond_publ_flag
F C18 . 1.3682(19) n
O1 C8 . 1.3693(19) y
O1 C1 . 1.388(2) y
O2 C9 . 1.421(2) y
O2 H2O . 0.923(15) n
N1 C10 . 1.494(2) y
N1 C14 . 1.4983(19) y
N1 C11 . 1.5043(17) y
N1 H1 . 0.9300 n
N2 C15 . 1.410(2) y
N2 C13 . 1.4602(18) n
N2 C12 . 1.4704(19) n
C1 C2 . 1.352(2) n
C1 C9 . 1.496(2) n
C2 C3 . 1.443(3) n
C2 C21 . 1.492(3) n
C3 C8 . 1.397(3) n
C3 C4 . 1.407(2) n
C4 C5 . 1.380(3) n
C4 H4 . 0.9500 n
C5 C6 . 1.394(3) n
C5 H5 . 0.9500 n
C6 C7 . 1.391(2) n
C6 H6 . 0.9500 n
C7 C8 . 1.381(3) n
C7 H7 . 0.9500 n
C9 C10 . 1.533(2) n
C9 H9 . 1.0000 n
C10 H10A . 0.9900 n
C10 H10B . 0.9900 n
C11 C12 . 1.509(2) n
C11 H11A . 0.9900 n
C11 H11B . 0.9900 n
C12 H12A . 0.9900 n
C12 H12B . 0.9900 n
C13 C14 . 1.510(2) n
C13 H13A . 0.9900 n
C13 H13B . 0.9900 n
C14 H14A . 0.9900 n
C14 H14B . 0.9900 n
C15 C20 . 1.404(2) n
C15 C16 . 1.405(2) n
C16 C17 . 1.384(2) n
C16 H16 . 0.9500 n
C17 C18 . 1.375(3) n
C17 H17 . 0.9500 n
C18 C19 . 1.370(2) n
C19 C20 . 1.386(2) n
C19 H19 . 0.9500 n
C20 H20 . 0.9500 n
C21 H21A . 0.9800 n
C21 H21B . 0.9800 n
C21 H21C . 0.9800 n
O3 C22 . 1.425(2) n
O3 H3O . 0.937(18) n
C22 C23 . 1.497(3) n
C22 H22A . 0.9900 n
C22 H22B . 0.9900 n
C23 C24 . 1.523(3) n
C23 H23A . 0.9900 n
C23 H23B . 0.9900 n
C24 H24A . 0.9800 n
C24 H24B . 0.9800 n
C24 H24C . 0.9800 n

loop_
_geom_hbond_atom_site_label_D
_geom_hbond_atom_site_label_H
_geom_hbond_atom_site_label_A
_geom_hbond_site_symmetry_A
_geom_hbond_distance_DH
_geom_hbond_distance_HA
_geom_hbond_distance_DA
_geom_hbond_angle_DHA
N1 H1 Cl . 0.93 2.15 3.0806(15) 174.4
O3 H3O Cl . 0.937(18) 2.245(19) 3.1546(15) 163(3)
O2 H2O Cl 2_655 0.923(15) 2.172(15) 3.0906(11) 173(2)

loop_
_geom_torsion_atom_site_label_1
_geom_torsion_atom_site_label_2
_geom_torsion_atom_site_label_3
_geom_torsion_atom_site_label_4
_geom_torsion
_geom_torsion_publ_flag
C1 C9 C10 N1 -163.04(14) y
C9 C10 N1 C11 174.39(13) y
C2 C1 C9 C10 127.83(18) y

loop_
_cod_related_entry_id
_cod_related_entry_database
_cod_related_entry_code
1 ChemSpider 21181329
